data_2216024
loop_
_publ_author_name
'K. Chinnakali'
'M. Jayagopi'
'D. Sudha'
'R. Raghunathan'
'Hoong-Kun Fun'

_publ_section_title 4,4,6,8-Tetramethyl-2-tosylpyrrolo[3,4-<i>c</i>]pyrano[6,5-<i>b</i>]pyrimidine-7,9-dione
_journal_coeditor_code IS2221
_journal_issue 11
_journal_name_full 'Acta Crystallographica Section E'
_journal_page_first o4363
_journal_page_last o4363
_journal_paper_doi 10.1107/S1600536807050799
_journal_volume 63
_journal_year 2007
_chemical_formula_iupac 'C20 H25 N3 O5 S'
_chemical_formula_moiety 'C20 H25 N3 O5 S'
_chemical_formula_sum 'C20 H25 N3 O5 S'
_chemical_formula_weight 419.49
_chemical_name_systematic
;4,4,6,8-Tetramethyl-2-tosylpyrrolo[3,4-<i>c</i>]pyrano[6,5-<i>b</i>]pyrimidine-
7,9-dione
;
_space_group_IT_number 14
_symmetry_cell_setting monoclinic
_symmetry_space_group_name_Hall '-P 2ybc'
_symmetry_space_group_name_H-M 'P 1 21/c 1'
_atom_sites_solution_hydrogens geom
_atom_sites_solution_primary direct
_atom_sites_solution_secondary difmap
_audit_creation_method SHELXL-97
_cell_angle_alpha 90.00
_cell_angle_beta 94.3160(10)
_cell_angle_gamma 90.00
_cell_formula_units_Z 4
_cell_length_a 14.5605(2)
_cell_length_b 8.91420(10)
_cell_length_c 15.3963(3)
_cell_measurement_reflns_used 7931
_cell_measurement_temperature 100.00(10)
_cell_measurement_theta_max 34.89
_cell_measurement_theta_min 2.64
_cell_volume 1992.70(5)
_computing_cell_refinement 'APEX2 (Bruker, 2005)'
_computing_data_collection 'APEX2 (Bruker, 2005)'
_computing_data_reduction 'SAINT (Bruker, 2005)'
_computing_molecular_graphics 'SHELXTL (Sheldrick, 1998)'
_computing_publication_material
;
SHELXTL (Sheldrick, 1998) and PLATON (Spek, 2003)
;
_computing_structure_refinement 'SHELXTL (Sheldrick, 1998)'
_computing_structure_solution 'SHELXTL (Sheldrick, 1998)'
_diffrn_ambient_temperature 100.00(10)
_diffrn_detector_area_resol_mean 8.33
_diffrn_measured_fraction_theta_full 0.975
_diffrn_measured_fraction_theta_max 0.978
_diffrn_measurement_device_type
;
Bruker SMART APEX2 CCD area-detector
;
_diffrn_measurement_method \w
_diffrn_radiation_monochromator graphite
_diffrn_radiation_source 'fine-focus sealed tube'
_diffrn_radiation_type MoK\a
_diffrn_radiation_wavelength 0.71073
_diffrn_reflns_av_R_equivalents 0.0360
_diffrn_reflns_av_sigmaI/netI 0.0371
_diffrn_reflns_limit_h_max 21
_diffrn_reflns_limit_h_min -21
_diffrn_reflns_limit_k_max 13
_diffrn_reflns_limit_k_min -13
_diffrn_reflns_limit_l_max 23
_diffrn_reflns_limit_l_min -21
_diffrn_reflns_number 26688
_diffrn_reflns_theta_full 25.00
_diffrn_reflns_theta_max 32.50
_diffrn_reflns_theta_min 1.40
_diffrn_standards_number 0
_exptl_absorpt_coefficient_mu 0.201
_exptl_absorpt_correction_T_max 0.9582
_exptl_absorpt_correction_T_min 0.9060
_exptl_absorpt_correction_type multi-scan
_exptl_absorpt_process_details '(<i>SADABS</i>; Bruker, 2005)'
_exptl_crystal_colour light-yellow
_exptl_crystal_density_diffrn 1.398
_exptl_crystal_density_method 'not measured'
_exptl_crystal_description Block
_exptl_crystal_F_000 888
_exptl_crystal_size_max 0.50
_exptl_crystal_size_mid 0.30
_exptl_crystal_size_min 0.22
_refine_diff_density_max 0.478
_refine_diff_density_min -0.375
_refine_ls_extinction_method none
_refine_ls_goodness_of_fit_ref 1.096
_refine_ls_hydrogen_treatment constr
_refine_ls_matrix_type full
_refine_ls_number_parameters 265
_refine_ls_number_reflns 7053
_refine_ls_number_restraints 0
_refine_ls_restrained_S_all 1.096
_refine_ls_R_factor_all 0.0572
_refine_ls_R_factor_gt 0.0421
_refine_ls_shift/su_max 0.001
_refine_ls_shift/su_mean 0.000
_refine_ls_structure_factor_coef Fsqd
_refine_ls_weighting_details 'calc w=1/[\s^2^(Fo^2^)+(0.0646P)^2^+0.4491P] where P=(Fo^2^+2Fc^2^)/3'
_refine_ls_weighting_scheme calc
_refine_ls_wR_factor_gt 0.1119
_refine_ls_wR_factor_ref 0.1279
_reflns_number_gt 5564
_reflns_number_total 7053
_reflns_threshold_expression I>2\s(I)
_cod_data_source_file is2221.cif
_cod_data_source_block I
_cod_original_sg_symbol_H-M 'P 21/c'
_cod_database_code 2216024
_cod_database_fobs_code 2216024

loop_
_symmetry_equiv_pos_as_xyz
'x, y, z'
'-x, y+1/2, -z+1/2'
'-x, -y, -z'
'x, -y-1/2, z-1/2'

loop_
_atom_site_type_symbol
_atom_site_label
_atom_site_fract_x
_atom_site_fract_y
_atom_site_fract_z
_atom_site_U_iso_or_equiv
_atom_site_adp_type
_atom_site_calc_flag
_atom_site_refinement_flags
_atom_site_occupancy
S S1 0.31057(2) 0.11286(3) 0.21463(2) 0.01524(8) Uani d . 1
O O1 0.33383(6) 0.19239(11) 0.13827(6) 0.02021(19) Uani d . 1
O O2 0.27045(6) -0.03417(10) 0.20717(7) 0.01941(19) Uani d . 1
O O3 0.17594(6) 0.57429(10) 0.47387(7) 0.01950(19) Uani d . 1
O O4 0.00954(7) 0.39530(12) 0.68758(7) 0.0247(2) Uani d . 1
O O5 0.12949(6) 0.05091(10) 0.50809(7) 0.01987(19) Uani d . 1
N N1 0.23857(7) 0.21847(11) 0.26204(8) 0.0164(2) Uani d . 1
N N2 0.09159(7) 0.48102(12) 0.57743(8) 0.0184(2) Uani d . 1
N N3 0.06741(7) 0.22240(12) 0.59639(8) 0.0185(2) Uani d . 1
C C1 0.26274(9) 0.38059(13) 0.27282(9) 0.0182(2) Uani d . 1
H H1A 0.2419 0.4382 0.2217 0.022 Uiso calc R 1
H H1B 0.3286 0.3944 0.2847 0.022 Uiso calc R 1
C C2 0.21053(8) 0.42342(13) 0.35102(9) 0.0154(2) Uani d . 1
H H2 0.1457 0.4359 0.3302 0.018 Uiso calc R 1
C C3 0.21703(8) 0.28259(13) 0.40731(9) 0.0148(2) Uani d . 1
H H3 0.2810 0.2693 0.4305 0.018 Uiso calc R 1
C C4 0.19337(8) 0.16103(13) 0.33970(9) 0.0168(2) Uani d . 1
H H4A 0.2185 0.0647 0.3586 0.020 Uiso calc R 1
H H4B 0.1273 0.1517 0.3275 0.020 Uiso calc R 1
C C5 0.23892(8) 0.56320(13) 0.40294(9) 0.0169(2) Uani d . 1
C C6 0.14398(8) 0.44905(14) 0.50888(9) 0.0160(2) Uani d . 1
C C7 0.15809(8) 0.30612(13) 0.48152(8) 0.0151(2) Uani d . 1
C C8 0.41258(8) 0.09762(14) 0.28349(9) 0.0157(2) Uani d . 1
C C9 0.42372(8) -0.01963(13) 0.34305(9) 0.0164(2) Uani d . 1
H H9 0.3764 -0.0882 0.3486 0.020 Uiso calc R 1
C C10 0.50606(9) -0.03344(14) 0.39420(9) 0.0179(2) Uani d . 1
H H10 0.5135 -0.1118 0.4340 0.021 Uiso calc R 1
C C11 0.57798(8) 0.06859(14) 0.38686(9) 0.0175(2) Uani d . 1
C C12 0.56465(9) 0.18709(15) 0.32874(10) 0.0225(3) Uani d . 1
H H12 0.6112 0.2575 0.3244 0.027 Uiso calc R 1
C C13 0.48266(9) 0.20210(15) 0.27689(10) 0.0216(3) Uani d . 1
H H13 0.4748 0.2817 0.2380 0.026 Uiso calc R 1
C C14 0.66833(9) 0.04688(16) 0.43953(10) 0.0226(3) Uani d . 1
H H14A 0.7119 0.1198 0.4223 0.034 Uiso calc R 1
H H14B 0.6913 -0.0521 0.4296 0.034 Uiso calc R 1
H H14C 0.6594 0.0591 0.5003 0.034 Uiso calc R 1
C C15 0.21943(9) 0.70446(14) 0.35015(10) 0.0215(3) Uani d . 1
H H15A 0.1574 0.7016 0.3243 0.032 Uiso calc R 1
H H15B 0.2614 0.7109 0.3051 0.032 Uiso calc R 1
H H15C 0.2271 0.7904 0.3875 0.032 Uiso calc R 1
C C16 0.33649(9) 0.55984(15) 0.44606(10) 0.0237(3) Uani d . 1
H H16A 0.3487 0.6518 0.4773 0.035 Uiso calc R 1
H H16B 0.3796 0.5488 0.4023 0.035 Uiso calc R 1
H H16C 0.3427 0.4768 0.4858 0.035 Uiso calc R 1
C C17 0.05352(8) 0.36716(15) 0.62489(9) 0.0191(2) Uani d . 1
C C18 0.11981(8) 0.18359(14) 0.52689(9) 0.0162(2) Uani d . 1
C C19 0.08075(9) 0.63604(15) 0.60710(10) 0.0229(3) Uani d . 1
H H19A 0.0715 0.7011 0.5575 0.034 Uiso calc R 1
H H19B 0.1352 0.6662 0.6418 0.034 Uiso calc R 1
H H19C 0.0285 0.6422 0.6414 0.034 Uiso calc R 1
C C20 0.02666(10) 0.09960(16) 0.64391(10) 0.0238(3) Uani d . 1
H H20A 0.0043 0.1378 0.6967 0.036 Uiso calc R 1
H H20B 0.0725 0.0242 0.6579 0.036 Uiso calc R 1
H H20C -0.0235 0.0564 0.6083 0.036 Uiso calc R 1

loop_
_atom_site_aniso_label
_atom_site_aniso_U_11
_atom_site_aniso_U_22
_atom_site_aniso_U_33
_atom_site_aniso_U_12
_atom_site_aniso_U_13
_atom_site_aniso_U_23
S1 0.01498(13) 0.01655(13) 0.01413(16) 0.00030(9) 0.00080(10) -0.00044(10)
O1 0.0227(4) 0.0243(4) 0.0139(5) 0.0021(3) 0.0032(4) 0.0016(4)
O2 0.0184(4) 0.0180(4) 0.0215(5) -0.0012(3) -0.0005(4) -0.0032(3)
O3 0.0231(4) 0.0155(4) 0.0204(5) -0.0011(3) 0.0048(4) -0.0012(3)
O4 0.0218(5) 0.0345(5) 0.0185(5) -0.0006(4) 0.0051(4) -0.0030(4)
O5 0.0197(4) 0.0182(4) 0.0218(5) -0.0005(3) 0.0019(4) 0.0029(4)
N1 0.0164(4) 0.0150(4) 0.0180(5) -0.0001(3) 0.0035(4) 0.0013(4)
N2 0.0182(5) 0.0209(5) 0.0161(5) 0.0006(4) 0.0008(4) -0.0033(4)
N3 0.0172(5) 0.0230(5) 0.0153(5) -0.0020(4) 0.0020(4) 0.0017(4)
C1 0.0215(6) 0.0143(5) 0.0193(7) -0.0007(4) 0.0057(5) 0.0020(4)
C2 0.0155(5) 0.0147(5) 0.0161(6) -0.0004(4) 0.0015(4) 0.0021(4)
C3 0.0141(5) 0.0144(5) 0.0160(6) -0.0003(4) 0.0013(4) 0.0015(4)
C4 0.0169(5) 0.0151(5) 0.0187(6) -0.0009(4) 0.0042(4) 0.0007(4)
C5 0.0170(5) 0.0164(5) 0.0177(6) -0.0009(4) 0.0032(4) 0.0006(4)
C6 0.0153(5) 0.0185(5) 0.0138(6) -0.0006(4) -0.0009(4) 0.0001(4)
C7 0.0139(5) 0.0169(5) 0.0142(6) -0.0005(4) 0.0002(4) 0.0009(4)
C8 0.0137(5) 0.0191(5) 0.0146(6) -0.0002(4) 0.0017(4) -0.0003(4)
C9 0.0169(5) 0.0169(5) 0.0156(6) -0.0015(4) 0.0013(4) -0.0008(4)
C10 0.0196(5) 0.0184(5) 0.0155(6) 0.0003(4) 0.0000(4) 0.0003(4)
C11 0.0142(5) 0.0216(5) 0.0168(6) 0.0010(4) 0.0011(4) -0.0029(5)
C12 0.0168(5) 0.0232(6) 0.0275(8) -0.0048(4) 0.0013(5) 0.0029(5)
C13 0.0178(5) 0.0227(6) 0.0243(7) -0.0026(4) 0.0013(5) 0.0077(5)
C14 0.0176(5) 0.0290(7) 0.0207(7) 0.0015(5) -0.0021(5) -0.0041(5)
C15 0.0240(6) 0.0150(5) 0.0257(7) -0.0015(4) 0.0025(5) 0.0028(5)
C16 0.0197(6) 0.0221(6) 0.0285(8) -0.0032(4) -0.0028(5) -0.0019(5)
C17 0.0149(5) 0.0274(6) 0.0148(6) -0.0011(4) -0.0006(4) -0.0018(5)
C18 0.0130(5) 0.0212(5) 0.0139(6) -0.0008(4) -0.0014(4) 0.0025(4)
C19 0.0215(6) 0.0229(6) 0.0240(7) 0.0035(4) -0.0004(5) -0.0064(5)
C20 0.0244(6) 0.0289(7) 0.0187(7) -0.0053(5) 0.0051(5) 0.0049(5)

loop_
_atom_type_symbol
_atom_type_description
_atom_type_scat_dispersion_real
_atom_type_scat_dispersion_imag
_atom_type_scat_source
C C 0.0033 0.0016 'International Tables Vol C Tables 4.2.6.8 and 6.1.1.4'
H H 0.0000 0.0000 'International Tables Vol C Tables 4.2.6.8 and 6.1.1.4'
N N 0.0061 0.0033 'International Tables Vol C Tables 4.2.6.8 and 6.1.1.4'
O O 0.0106 0.0060 'International Tables Vol C Tables 4.2.6.8 and 6.1.1.4'
S S 0.1246 0.1234 'International Tables Vol C Tables 4.2.6.8 and 6.1.1.4'

loop_
_geom_angle_atom_site_label_1
_geom_angle_atom_site_label_2
_geom_angle_atom_site_label_3
_geom_angle
O1 S1 O2 120.33(6)
O1 S1 N1 106.40(6)
O2 S1 N1 107.02(5)
O1 S1 C8 106.89(6)
O2 S1 C8 107.27(6)
N1 S1 C8 108.52(6)
C6 O3 C5 119.64(10)
C1 N1 C4 110.86(10)
C1 N1 S1 117.16(8)
C4 N1 S1 119.89(8)
C6 N2 C17 121.15(11)
C6 N2 C19 120.79(11)
C17 N2 C19 117.87(11)
C17 N3 C18 124.95(11)
C17 N3 C20 117.64(11)
C18 N3 C20 117.38(11)
N1 C1 C2 101.73(9)
N1 C1 H1A 111.4
C2 C1 H1A 111.4
N1 C1 H1B 111.4
C2 C1 H1B 111.4
H1A C1 H1B 109.3
C1 C2 C5 119.32(10)
C1 C2 C3 103.30(9)
C5 C2 C3 111.91(11)
C1 C2 H2 107.2
C5 C2 H2 107.2
C3 C2 H2 107.2
C7 C3 C4 120.58(10)
C7 C3 C2 107.72(10)
C4 C3 C2 101.31(10)
C7 C3 H3 108.9
C4 C3 H3 108.9
C2 C3 H3 108.9
N1 C4 C3 102.24(9)
N1 C4 H4A 111.3
C3 C4 H4A 111.3
N1 C4 H4B 111.3
C3 C4 H4B 111.3
H4A C4 H4B 109.2
O3 C5 C15 103.82(10)
O3 C5 C2 106.47(9)
C15 C5 C2 111.51(11)
O3 C5 C16 106.80(11)
C15 C5 C16 112.43(10)
C2 C5 C16 114.89(10)
O3 C6 C7 126.20(12)
O3 C6 N2 111.42(11)
C7 C6 N2 122.36(11)
C6 C7 C18 119.30(12)
C6 C7 C3 118.44(11)
C18 C7 C3 122.20(11)
C13 C8 C9 120.07(12)
C13 C8 S1 119.58(10)
C9 C8 S1 120.33(9)
C10 C9 C8 119.52(11)
C10 C9 H9 120.2
C8 C9 H9 120.2
C9 C10 C11 121.07(12)
C9 C10 H10 119.5
C11 C10 H10 119.5
C12 C11 C10 118.55(12)
C12 C11 C14 121.27(12)
C10 C11 C14 120.16(12)
C11 C12 C13 121.00(12)
C11 C12 H12 119.5
C13 C12 H12 119.5
C8 C13 C12 119.74(12)
C8 C13 H13 120.1
C12 C13 H13 120.1
C11 C14 H14A 109.5
C11 C14 H14B 109.5
H14A C14 H14B 109.5
C11 C14 H14C 109.5
H14A C14 H14C 109.5
H14B C14 H14C 109.5
C5 C15 H15A 109.5
C5 C15 H15B 109.5
H15A C15 H15B 109.5
C5 C15 H15C 109.5
H15A C15 H15C 109.5
H15B C15 H15C 109.5
C5 C16 H16A 109.5
C5 C16 H16B 109.5
H16A C16 H16B 109.5
C5 C16 H16C 109.5
H16A C16 H16C 109.5
H16B C16 H16C 109.5
O4 C17 N3 122.63(12)
O4 C17 N2 121.19(12)
N3 C17 N2 116.17(12)
O5 C18 N3 119.71(11)
O5 C18 C7 124.32(12)
N3 C18 C7 115.96(11)
N2 C19 H19A 109.5
N2 C19 H19B 109.5
H19A C19 H19B 109.5
N2 C19 H19C 109.5
H19A C19 H19C 109.5
H19B C19 H19C 109.5
N3 C20 H20A 109.5
N3 C20 H20B 109.5
H20A C20 H20B 109.5
N3 C20 H20C 109.5
H20A C20 H20C 109.5
H20B C20 H20C 109.5

loop_
_geom_bond_atom_site_label_1
_geom_bond_atom_site_label_2
_geom_bond_distance
S1 O1 1.4350(10)
S1 O2 1.4360(9)
S1 N1 1.6228(11)
S1 C8 1.7639(13)
O3 C6 1.3384(15)
O3 C5 1.4812(16)
O4 C17 1.2238(16)
O5 C18 1.2283(15)
N1 C1 1.4938(16)
N1 C4 1.4977(16)
N2 C6 1.3778(17)
N2 C17 1.3901(17)
N2 C19 1.4677(17)
N3 C17 1.3827(17)
N3 C18 1.4035(17)
N3 C20 1.4666(17)
C1 C2 1.5202(18)
C1 H1A 0.97
C1 H1B 0.97
C2 C5 1.5207(17)
C2 C3 1.5244(17)
C2 H2 0.98
C3 C7 1.4945(17)
C3 C4 1.5240(18)
C3 H3 0.98
C4 H4A 0.97
C4 H4B 0.97
C5 C15 1.5140(18)
C5 C16 1.5225(18)
C6 C7 1.3624(17)
C7 C18 1.4318(17)
C8 C13 1.3910(17)
C8 C9 1.3919(18)
C9 C10 1.3894(18)
C9 H9 0.93
C10 C11 1.3980(17)
C10 H10 0.93
C11 C12 1.3886(19)
C11 C14 1.5051(18)
C12 C13 1.3917(19)
C12 H12 0.93
C13 H13 0.93
C14 H14A 0.96
C14 H14B 0.96
C14 H14C 0.96
C15 H15A 0.96
C15 H15B 0.96
C15 H15C 0.96
C16 H16A 0.96
C16 H16B 0.96
C16 H16C 0.96
C19 H19A 0.96
C19 H19B 0.96
C19 H19C 0.96
C20 H20A 0.96
C20 H20B 0.96
C20 H20C 0.96

loop_
_geom_hbond_atom_site_label_D
_geom_hbond_atom_site_label_H
_geom_hbond_atom_site_label_A
_geom_hbond_site_symmetry_A
_geom_hbond_distance_DH
_geom_hbond_distance_HA
_geom_hbond_distance_DA
_geom_hbond_angle_DHA
C15 H15A O4 3_566 0.96 2.57 3.4571(17) 153
C20 H20C O5 3_556 0.96 2.47 3.4125(18) 168
C19 H19B O2 4_566 0.96 2.44 3.1917(17) 134
C14 H14B O1 2_645 0.96 2.52 3.3787(17) 149

loop_
_geom_torsion_atom_site_label_1
_geom_torsion_atom_site_label_2
_geom_torsion_atom_site_label_3
_geom_torsion_atom_site_label_4
_geom_torsion
O1 S1 N1 C1 -46.84(11)
O2 S1 N1 C1 -176.68(9)
C8 S1 N1 C1 67.86(11)
O1 S1 N1 C4 174.01(9)
O2 S1 N1 C4 44.17(11)
C8 S1 N1 C4 -71.29(10)
C4 N1 C1 C2 -12.07(13)
S1 N1 C1 C2 -154.71(9)
N1 C1 C2 C5 160.36(11)
N1 C1 C2 C3 35.44(12)
C1 C2 C3 C7 -173.40(10)
C5 C2 C3 C7 57.00(12)
C1 C2 C3 C4 -45.92(11)
C5 C2 C3 C4 -175.53(9)
C1 N1 C4 C3 -15.84(12)
S1 N1 C4 C3 125.64(9)
C7 C3 C4 N1 155.66(10)
C2 C3 C4 N1 37.06(11)
C6 O3 C5 C15 150.57(11)
C6 O3 C5 C2 32.76(14)
C6 O3 C5 C16 -90.44(13)
C1 C2 C5 O3 -179.96(10)
C3 C2 C5 O3 -59.28(12)
C1 C2 C5 C15 67.44(14)
C3 C2 C5 C15 -171.88(10)
C1 C2 C5 C16 -61.97(16)
C3 C2 C5 C16 58.71(14)
C5 O3 C6 C7 -5.18(19)
C5 O3 C6 N2 176.01(10)
C17 N2 C6 O3 -178.26(11)
C19 N2 C6 O3 -3.41(17)
C17 N2 C6 C7 2.88(19)
C19 N2 C6 C7 177.73(12)
O3 C6 C7 C18 179.29(12)
N2 C6 C7 C18 -2.02(19)
O3 C6 C7 C3 2.11(19)
N2 C6 C7 C3 -179.20(11)
C4 C3 C7 C6 -142.71(12)
C2 C3 C7 C6 -27.39(15)
C4 C3 C7 C18 40.19(17)
C2 C3 C7 C18 155.52(11)
O1 S1 C8 C13 25.07(12)
O2 S1 C8 C13 155.40(11)
N1 S1 C8 C13 -89.30(12)
O1 S1 C8 C9 -153.79(10)
O2 S1 C8 C9 -23.47(12)
N1 S1 C8 C9 91.83(11)
C13 C8 C9 C10 -1.55(19)
S1 C8 C9 C10 177.31(10)
C8 C9 C10 C11 0.01(19)
C9 C10 C11 C12 1.7(2)
C9 C10 C11 C14 -176.80(12)
C10 C11 C12 C13 -1.9(2)
C14 C11 C12 C13 176.59(13)
C9 C8 C13 C12 1.4(2)
S1 C8 C13 C12 -177.51(11)
C11 C12 C13 C8 0.4(2)
C18 N3 C17 O4 -177.69(12)
C20 N3 C17 O4 0.39(19)
C18 N3 C17 N2 3.09(18)
C20 N3 C17 N2 -178.83(11)
C6 N2 C17 O4 177.54(12)
C19 N2 C17 O4 2.55(19)
C6 N2 C17 N3 -3.23(18)
C19 N2 C17 N3 -178.23(11)
C17 N3 C18 O5 178.37(12)
C20 N3 C18 O5 0.29(17)
C17 N3 C18 C7 -2.33(18)
C20 N3 C18 C7 179.59(11)
C6 C7 C18 O5 -179.08(12)
C3 C7 C18 O5 -2.02(19)
C6 C7 C18 N3 1.65(17)
C3 C7 C18 N3 178.72(11)
